data_4076062
loop_
_publ_author_name
'Hill, Anthony F.'
'Tocher, Derek A.'
'White, Andrew J. P.'
'Williams, David J.'
'Wilton-Ely, James D. E. T.'

_publ_section_title
;
 Thiocarbamoyl Complexes of Ruthenium(II), Rhodium(III), and Iridium(III)
;
_journal_issue 22
_journal_name_full Organometallics
_journal_page_first 5342
_journal_paper_doi 10.1021/om050514c
_journal_volume 24
_journal_year 2005
_chemical_formula_sum 'C46 H42 Cl20 Ir N P2 S2'
_chemical_formula_weight 1636.07
_chemical_name_systematic
; 
 ? 
;
_space_group_IT_number 2
_symmetry_cell_setting triclinic
_symmetry_space_group_name_Hall '-P 1'
_symmetry_space_group_name_H-M 'P -1'
_atom_sites_solution_hydrogens geom
_atom_sites_solution_primary direct
_atom_sites_solution_secondary difmap
_audit_creation_method SHELXL-97
_cell_angle_alpha 73.757(11)
_cell_angle_beta 87.499(12)
_cell_angle_gamma 87.346(18)
_cell_formula_units_Z 2
_cell_length_a 9.513(2)
_cell_length_b 14.790(2)
_cell_length_c 24.540(2)
_cell_measurement_reflns_used 21
_cell_measurement_temperature 293(2)
_cell_measurement_theta_max 12.48
_cell_measurement_theta_min 2.53
_cell_volume 3309.6(9)
_computing_cell_refinement 'Bruker XSCANS'
_computing_data_collection 'Bruker XSCANS'
_computing_data_reduction 'Bruker SHELXTL'
_computing_molecular_graphics 'Bruker SHELXTL'
_computing_publication_material 'Bruker SHELXTL'
_computing_structure_refinement 'SHELXL-97 (Sheldrick, 1997)'
_computing_structure_solution 'SHELXS-97 (Sheldrick, 1990)'
_diffrn_ambient_temperature 293(2)
_diffrn_measured_fraction_theta_full 0.731
_diffrn_measured_fraction_theta_max 0.731
_diffrn_measurement_device_type 'Bruker P4'
_diffrn_measurement_method '\w scans'
_diffrn_radiation_monochromator graphite
_diffrn_radiation_source 'fine-focus sealed tube'
_diffrn_radiation_type MoK\a
_diffrn_radiation_wavelength 0.71073
_diffrn_reflns_av_R_equivalents 0.0268
_diffrn_reflns_av_sigmaI/netI 0.0561
_diffrn_reflns_limit_h_max 9
_diffrn_reflns_limit_h_min 0
_diffrn_reflns_limit_k_max 15
_diffrn_reflns_limit_k_min -15
_diffrn_reflns_limit_l_max 26
_diffrn_reflns_limit_l_min -26
_diffrn_reflns_number 6949
_diffrn_reflns_theta_full 22.50
_diffrn_reflns_theta_max 22.50
_diffrn_reflns_theta_min 1.87
_diffrn_standards_decay_% 46.53
_diffrn_standards_interval_count 97
_diffrn_standards_number 3
_exptl_absorpt_coefficient_mu 2.968
_exptl_absorpt_correction_T_max 0.5589
_exptl_absorpt_correction_T_min 0.2582
_exptl_absorpt_correction_type Semi-empirical
_exptl_crystal_colour Colourless
_exptl_crystal_density_diffrn 1.642
_exptl_crystal_density_method 'not measured'
_exptl_crystal_description 'platy needles'
_exptl_crystal_F_000 1608
_exptl_crystal_size_max 0.83
_exptl_crystal_size_mid 0.67
_exptl_crystal_size_min 0.23
_refine_diff_density_max 1.161
_refine_diff_density_min -1.143
_refine_diff_density_rms 0.114
_refine_ls_extinction_method none
_refine_ls_goodness_of_fit_ref 1.028
_refine_ls_hydrogen_treatment mixed
_refine_ls_matrix_type full
_refine_ls_number_parameters 616
_refine_ls_number_reflns 6326
_refine_ls_number_restraints 681
_refine_ls_restrained_S_all 1.080
_refine_ls_R_factor_all 0.0660
_refine_ls_R_factor_gt 0.0504
_refine_ls_shift/su_max 0.002
_refine_ls_shift/su_mean 0.000
_refine_ls_structure_factor_coef Fsqd
_refine_ls_weighting_details 'calc w=1/[\s^2^(Fo^2^)+(0.0883P)^2^+3.8893P] where P=(Fo^2^+2Fc^2^)/3'
_refine_ls_weighting_scheme calc
_refine_ls_wR_factor_gt 0.1242
_refine_ls_wR_factor_ref 0.1314
_reflns_number_gt 5306
_reflns_number_total 6326
_reflns_threshold_expression >2sigma(I)
_cod_data_source_file om050514csi20050622_052441.cif
_cod_data_source_block Compound_12
_cod_depositor_comments
;
The following automatic conversions were performed:

'_symmetry_cell_setting' value 'Triclinic' changed to 'triclinic'
according to /home/saulius/struct/CIF-dictionaries/cif_core.dic
dictionary named 'cif_core.dic' version 2.4.1 from 2010-06-29.

Automatic conversion script
Id: cif_fix_values 1715 2011-07-08 13:25:40Z adriana 
;
_cod_original_cell_volume 3309.7(10)
_cod_original_sg_symbol_H-M P-1
_cod_database_code 4076062

loop_
_symmetry_equiv_pos_as_xyz
'x, y, z'
'-x, -y, -z'

loop_
_atom_site_label
_atom_site_type_symbol
_atom_site_fract_x
_atom_site_fract_y
_atom_site_fract_z
_atom_site_U_iso_or_equiv
_atom_site_adp_type
_atom_site_occupancy
_atom_site_symmetry_multiplicity
_atom_site_calc_flag
_atom_site_refinement_flags
_atom_site_disorder_assembly
_atom_site_disorder_group
Ir Ir 0.82367(4) 0.47936(3) 0.762984(15) 0.03219(19) Uani 1 1 d . . .
Cl Cl 1.0687(3) 0.5085(2) 0.77372(12) 0.0508(8) Uani 1 1 d . . .
P1 P 0.8955(3) 0.4029(2) 0.69139(11) 0.0383(7) Uani 1 1 d . . .
P2 P 0.7686(3) 0.57029(18) 0.82865(10) 0.0337(7) Uani 1 1 d . . .
S1 S 0.7116(3) 0.6077(2) 0.68723(11) 0.0466(8) Uani 1 1 d . . .
C2 C 0.6352(12) 0.5124(8) 0.7288(4) 0.038(3) Uani 1 1 d . . .
N3 N 0.5097(11) 0.4820(7) 0.7307(3) 0.046(2) Uani 1 1 d . . .
C4 C 0.4031(14) 0.5384(10) 0.6929(5) 0.073(4) Uani 1 1 d . . .
H4A H 0.3863 0.5976 0.7014 0.110 Uiso 1 1 calc R . .
H4B H 0.3171 0.5050 0.6985 0.110 Uiso 1 1 calc R . .
H4C H 0.4361 0.5495 0.6542 0.110 Uiso 1 1 calc R . .
C5 C 0.4626(13) 0.3958(9) 0.7706(5) 0.064(4) Uani 1 1 d . . .
H5A H 0.5387 0.3660 0.7943 0.095 Uiso 1 1 calc R . .
H5B H 0.4323 0.3540 0.7501 0.095 Uiso 1 1 calc R . .
H5C H 0.3855 0.4102 0.7937 0.095 Uiso 1 1 calc R . .
C6 C 0.8155(14) 0.3652(8) 0.8195(4) 0.056(3) Uani 1 1 d . . .
S6 S 0.8064(5) 0.2711(2) 0.86300(14) 0.0800(12) Uani 1 1 d . . .
C8 C 1.0057(8) 0.4695(6) 0.6337(3) 0.048(3) Uani 1 1 d G . .
C9 C 1.0445(9) 0.5605(6) 0.6299(3) 0.056(3) Uani 1 1 d G . .
H9A H 1.0120 0.5897 0.6573 0.067 Uiso 1 1 calc R . .
C10 C 1.1320(10) 0.6080(5) 0.5852(4) 0.077(4) Uani 1 1 d G . .
H10A H 1.1580 0.6689 0.5827 0.093 Uiso 1 1 calc R . .
C11 C 1.1806(9) 0.5644(7) 0.5442(3) 0.082(5) Uani 1 1 d G . .
H11A H 1.2391 0.5962 0.5143 0.099 Uiso 1 1 calc R . .
C12 C 1.1417(10) 0.4734(7) 0.5480(3) 0.090(5) Uani 1 1 d G . .
H12A H 1.1742 0.4442 0.5206 0.108 Uiso 1 1 calc R . .
C13 C 1.0542(10) 0.4259(5) 0.5927(3) 0.070(4) Uani 1 1 d G . .
H13A H 1.0282 0.3650 0.5952 0.084 Uiso 1 1 calc R . .
C14 C 0.9939(8) 0.2900(4) 0.7159(3) 0.043(3) Uani 1 1 d G . .
C15 C 1.0913(8) 0.2798(5) 0.7580(3) 0.058(3) Uani 1 1 d G . .
H15A H 1.0996 0.3274 0.7755 0.070 Uiso 1 1 calc R . .
C16 C 1.1762(8) 0.1983(6) 0.7739(3) 0.072(4) Uani 1 1 d G . .
H16A H 1.2414 0.1914 0.8021 0.087 Uiso 1 1 calc R . .
C17 C 1.1638(9) 0.1271(5) 0.7477(4) 0.079(4) Uani 1 1 d G . .
H17A H 1.2206 0.0726 0.7584 0.094 Uiso 1 1 calc R . .
C18 C 1.0664(10) 0.1374(5) 0.7056(4) 0.073(4) Uani 1 1 d G . .
H18A H 1.0580 0.0898 0.6881 0.088 Uiso 1 1 calc R . .
C19 C 0.9814(8) 0.2189(5) 0.6897(3) 0.060(4) Uani 1 1 d G . .
H19A H 0.9162 0.2257 0.6615 0.072 Uiso 1 1 calc R . .
C20 C 0.7423(7) 0.3777(6) 0.6573(3) 0.046(3) Uani 1 1 d G . .
C21 C 0.6655(10) 0.2991(5) 0.6843(3) 0.067(4) Uani 1 1 d G . .
H21A H 0.6986 0.2564 0.7171 0.080 Uiso 1 1 calc R . .
C22 C 0.5392(10) 0.2842(6) 0.6623(5) 0.089(5) Uani 1 1 d G . .
H22A H 0.4878 0.2315 0.6804 0.107 Uiso 1 1 calc R . .
C23 C 0.4897(7) 0.3479(9) 0.6133(5) 0.102(6) Uani 1 1 d GU . .
H23A H 0.4052 0.3379 0.5986 0.123 Uiso 1 1 calc R . .
C24 C 0.5665(10) 0.4266(7) 0.5863(3) 0.080(5) Uani 1 1 d G . .
H24A H 0.5334 0.4692 0.5535 0.097 Uiso 1 1 calc R . .
C25 C 0.6928(9) 0.4415(5) 0.6083(3) 0.064(4) Uani 1 1 d G . .
H25A H 0.7442 0.4941 0.5902 0.076 Uiso 1 1 calc R . .
C26 C 0.8662(8) 0.6780(4) 0.8161(3) 0.040(3) Uani 1 1 d G . .
C27 C 0.8931(9) 0.7116(5) 0.8620(2) 0.049(3) Uani 1 1 d G . .
H27A H 0.8671 0.6772 0.8986 0.058 Uiso 1 1 calc R . .
C28 C 0.9591(9) 0.7967(6) 0.8532(3) 0.069(4) Uani 1 1 d G . .
H28A H 0.9771 0.8192 0.8839 0.083 Uiso 1 1 calc R . .
C29 C 0.9981(9) 0.8481(5) 0.7984(4) 0.074(4) Uani 1 1 d G . .
H29A H 1.0422 0.9051 0.7925 0.089 Uiso 1 1 calc R . .
C30 C 0.9711(10) 0.8145(5) 0.7525(3) 0.073(4) Uani 1 1 d G . .
H30A H 0.9972 0.8489 0.7159 0.087 Uiso 1 1 calc R . .
C31 C 0.9052(9) 0.7294(6) 0.7614(2) 0.063(4) Uani 1 1 d G . .
H31A H 0.8872 0.7069 0.7307 0.076 Uiso 1 1 calc R . .
C32 C 0.5849(6) 0.6097(5) 0.8278(3) 0.037(3) Uani 1 1 d G . .
C33 C 0.5417(8) 0.7033(5) 0.8052(3) 0.054(3) Uani 1 1 d G . .
H33A H 0.6082 0.7490 0.7914 0.065 Uiso 1 1 calc R . .
C34 C 0.3991(9) 0.7287(5) 0.8032(3) 0.074(4) Uani 1 1 d G . .
H34A H 0.3702 0.7913 0.7881 0.089 Uiso 1 1 calc R . .
C35 C 0.2997(6) 0.6604(7) 0.8239(3) 0.065(4) Uani 1 1 d G . .
H35A H 0.2042 0.6773 0.8226 0.078 Uiso 1 1 calc R . .
C36 C 0.3429(7) 0.5667(6) 0.8465(3) 0.057(4) Uani 1 1 d G . .
H36A H 0.2764 0.5210 0.8603 0.068 Uiso 1 1 calc R . .
C37 C 0.4855(8) 0.5414(4) 0.8485(3) 0.042(3) Uani 1 1 d G . .
H37A H 0.5144 0.4787 0.8636 0.051 Uiso 1 1 calc R . .
C38 C 0.7993(8) 0.5084(5) 0.9029(2) 0.045(3) Uani 1 1 d G . .
C39 C 0.7033(7) 0.5182(5) 0.9454(3) 0.058(3) Uani 1 1 d G . .
H39A H 0.6233 0.5572 0.9362 0.069 Uiso 1 1 calc R . .
C40 C 0.7269(9) 0.4697(6) 1.0017(3) 0.074(4) Uani 1 1 d G . .
H40A H 0.6627 0.4763 1.0301 0.089 Uiso 1 1 calc R . .
C41 C 0.8465(10) 0.4114(6) 1.0155(2) 0.069(4) Uani 1 1 d G . .
H41A H 0.8623 0.3790 1.0532 0.083 Uiso 1 1 calc R . .
C42 C 0.9424(8) 0.4016(5) 0.9730(3) 0.065(4) Uani 1 1 d G . .
H42A H 1.0225 0.3626 0.9822 0.078 Uiso 1 1 calc R . .
C43 C 0.9188(7) 0.4501(5) 0.9167(3) 0.047(3) Uani 1 1 d G . .
H43A H 0.9831 0.4435 0.8883 0.056 Uiso 1 1 calc R . .
Cl1 Cl 0.5000 1.0000 0.0000 0.0967(19) Uani 1 2 d S . .
Cl1' Cl 0.5000 0.0000 0.5000 0.0739(14) Uani 1 2 d S . .
C50 C 0.3790(12) 0.9779(8) 0.1454(7) 0.097(5) Uani 1 1 d D . .
H50 H 0.4139 1.0092 0.1069 0.117 Uiso 1 1 calc R . .
Cl2 Cl 0.4050(8) 1.0507(6) 0.1872(4) 0.213(4) Uani 1 1 d D . .
Cl3 Cl 0.4701(5) 0.8721(4) 0.1683(3) 0.147(2) Uani 1 1 d D . .
Cl4 Cl 0.2020(6) 0.9629(4) 0.1426(4) 0.180(3) Uani 1 1 d DU . .
C51 C 0.6352(12) 0.7732(9) 0.0366(4) 0.090(5) Uani 1 1 d D . .
H51 H 0.6020 0.8358 0.0390 0.108 Uiso 1 1 calc R . .
Cl5 Cl 0.7206(6) 0.7854(4) -0.02837(19) 0.138(2) Uani 1 1 d D . .
Cl6 Cl 0.4919(6) 0.7036(4) 0.0430(3) 0.175(3) Uani 1 1 d D . .
Cl7 Cl 0.7494(7) 0.7254(4) 0.0916(2) 0.144(2) Uani 1 1 d D . .
C52 C 0.7756(14) 1.0784(8) 0.0510(5) 0.106(6) Uani 1 1 d D . .
H52 H 0.7033 1.0595 0.0295 0.128 Uiso 1 1 calc R . .
Cl8 Cl 0.8463(8) 0.9813(5) 0.0981(3) 0.197(3) Uani 1 1 d D . .
Cl9 Cl 0.9028(8) 1.1383(5) 0.0051(2) 0.175(3) Uani 1 1 d D . .
Cl10 Cl 0.6995(7) 1.1525(6) 0.0893(3) 0.211(4) Uani 1 1 d D . .
C53 C 0.3138(13) 0.2073(9) 0.4941(4) 0.087(5) Uani 1 1 d D . .
H53 H 0.3655 0.1505 0.4900 0.104 Uiso 1 1 calc R . .
Cl11 Cl 0.2588(8) 0.1876(4) 0.5640(2) 0.162(3) Uani 1 1 d D . .
Cl12 Cl 0.1744(8) 0.2286(6) 0.4498(3) 0.213(3) Uani 1 1 d DU . .
Cl13 Cl 0.4246(7) 0.3010(4) 0.4719(2) 0.144(2) Uani 1 1 d D . .
C54 C 0.6419(13) 0.1026(10) 0.3728(6) 0.085(6) Uani 0.797(14) 1 d PDU A 1
H54 H 0.6160 0.0574 0.4090 0.103 Uiso 0.797(14) 1 calc PR A 1
Cl14 Cl 0.5015(11) 0.1823(6) 0.3496(3) 0.149(4) Uani 0.797(14) 1 d PDU A 1
Cl15 Cl 0.7859(13) 0.1647(12) 0.3813(6) 0.257(6) Uani 0.797(14) 1 d PDU A 1
Cl16 Cl 0.6849(11) 0.0439(4) 0.3224(3) 0.137(3) Uani 0.797(14) 1 d PDU A 1
C54' C 0.711(4) 0.122(5) 0.342(6) 0.18(4) Uiso 0.203(14) 1 d PDU A 2
H54' H 0.7711 0.1462 0.3081 0.211 Uiso 0.203(14) 1 calc PR A 2
Cl17 Cl 0.611(4) 0.2176(19) 0.3510(13) 0.137(12) Uiso 0.203(14) 1 d PDU A 2
Cl18 Cl 0.816(2) 0.076(3) 0.3930(14) 0.168(15) Uiso 0.203(14) 1 d PDU A 2
Cl19 Cl 0.602(6) 0.043(3) 0.326(3) 0.26(3) Uiso 0.203(14) 1 d PDU A 2
C55 C 0.244(2) -0.0728(10) 0.4243(8) 0.123(13) Uani 0.709(15) 1 d PDU B 1
H55 H 0.3159 -0.0532 0.4458 0.147 Uiso 0.709(15) 1 calc PR B 1
Cl20 Cl 0.0869(15) -0.0137(11) 0.4275(8) 0.267(8) Uani 0.709(15) 1 d PDU B 1
Cl21 Cl 0.2924(16) -0.0483(9) 0.3526(4) 0.202(6) Uani 0.709(15) 1 d PDU B 1
Cl22 Cl 0.2196(16) -0.1934(6) 0.4485(4) 0.188(6) Uani 0.709(15) 1 d PDU B 1
C55' C 0.243(7) -0.057(3) 0.426(3) 0.13(3) Uiso 0.291(15) 1 d PDU B 2
H55' H 0.3103 -0.0304 0.4459 0.154 Uiso 0.291(15) 1 calc PR B 2
Cl23 Cl 0.100(5) -0.093(3) 0.4708(14) 0.27(2) Uiso 0.291(15) 1 d PDU B 2
Cl24 Cl 0.205(4) 0.024(2) 0.3673(14) 0.262(19) Uiso 0.291(15) 1 d PDU B 2
Cl25 Cl 0.321(4) -0.158(2) 0.4136(19) 0.259(19) Uiso 0.291(15) 1 d PDU B 2

loop_
_atom_site_aniso_label
_atom_site_aniso_U_11
_atom_site_aniso_U_22
_atom_site_aniso_U_33
_atom_site_aniso_U_23
_atom_site_aniso_U_13
_atom_site_aniso_U_12
Ir 0.0287(3) 0.0360(3) 0.0315(3) -0.00942(18) -0.00170(18) 0.0026(2)
Cl 0.0301(17) 0.067(2) 0.0599(17) -0.0250(15) -0.0012(14) -0.0005(16)
P1 0.0345(18) 0.0461(18) 0.0361(14) -0.0162(13) -0.0057(13) 0.0121(15)
P2 0.0351(18) 0.0334(16) 0.0330(14) -0.0107(12) -0.0029(13) 0.0059(14)
S1 0.0453(19) 0.0476(18) 0.0407(15) -0.0035(13) -0.0032(14) 0.0094(16)
C2 0.026(8) 0.052(7) 0.035(6) -0.010(5) 0.005(5) 0.004(6)
N3 0.042(7) 0.064(7) 0.032(5) -0.018(5) 0.001(5) 0.002(6)
C4 0.051(9) 0.099(11) 0.071(9) -0.027(8) -0.011(8) 0.010(9)
C5 0.041(8) 0.082(10) 0.073(8) -0.031(8) -0.004(7) 0.003(8)
C6 0.075(9) 0.068(8) 0.017(5) -0.003(5) 0.005(6) -0.002(7)
S6 0.118(3) 0.050(2) 0.062(2) 0.0018(16) -0.004(2) -0.009(2)
C8 0.035(7) 0.067(9) 0.041(6) -0.017(6) -0.003(6) 0.015(7)
C9 0.053(8) 0.061(9) 0.052(7) -0.016(6) 0.010(7) -0.001(7)
C10 0.073(10) 0.070(10) 0.081(10) -0.011(8) 0.015(9) -0.006(9)
C11 0.061(10) 0.112(13) 0.054(8) 0.005(8) 0.020(7) 0.021(10)
C12 0.103(13) 0.088(12) 0.075(10) -0.026(9) 0.022(10) 0.023(11)
C13 0.089(11) 0.067(9) 0.048(7) -0.012(7) 0.013(8) 0.002(9)
C14 0.040(7) 0.040(7) 0.046(6) -0.008(5) 0.002(6) 0.013(6)
C15 0.058(9) 0.051(8) 0.064(8) -0.015(6) -0.020(7) 0.015(7)
C16 0.057(9) 0.083(10) 0.077(9) -0.023(8) -0.031(8) 0.025(9)
C17 0.089(12) 0.051(9) 0.093(10) -0.019(8) -0.012(9) 0.026(9)
C18 0.092(11) 0.052(9) 0.083(9) -0.031(7) -0.004(9) 0.015(9)
C19 0.069(9) 0.050(8) 0.071(8) -0.037(7) -0.012(7) 0.021(8)
C20 0.047(8) 0.057(8) 0.038(6) -0.021(6) 0.002(6) -0.008(7)
C21 0.047(9) 0.083(11) 0.077(9) -0.034(8) -0.008(8) 0.005(8)
C22 0.073(12) 0.106(13) 0.109(13) -0.066(11) 0.006(10) -0.009(10)
C23 0.082(11) 0.147(14) 0.104(11) -0.077(11) -0.010(10) -0.011(11)
C24 0.072(11) 0.129(14) 0.045(7) -0.034(8) -0.028(8) 0.023(10)
C25 0.066(10) 0.093(10) 0.041(7) -0.033(7) -0.023(7) 0.017(8)
C26 0.030(7) 0.040(6) 0.047(6) -0.011(5) 0.001(5) 0.008(6)
C27 0.055(8) 0.042(7) 0.050(7) -0.017(6) 0.004(6) -0.001(7)
C28 0.065(10) 0.060(9) 0.091(10) -0.036(8) 0.007(8) -0.012(8)
C29 0.064(10) 0.045(8) 0.115(12) -0.026(9) 0.010(9) -0.011(8)
C30 0.087(11) 0.059(9) 0.068(9) -0.008(7) 0.002(8) -0.020(9)
C31 0.069(10) 0.064(9) 0.062(8) -0.020(7) -0.002(7) -0.021(8)
C32 0.043(7) 0.033(7) 0.037(6) -0.012(5) 0.003(5) 0.000(7)
C33 0.042(9) 0.051(8) 0.069(8) -0.019(6) 0.001(6) 0.012(7)
C34 0.074(12) 0.061(9) 0.081(9) -0.015(7) 0.002(8) 0.024(9)
C35 0.033(8) 0.096(12) 0.071(8) -0.035(8) -0.009(7) 0.026(9)
C36 0.052(10) 0.081(10) 0.046(7) -0.029(7) 0.005(6) -0.022(8)
C37 0.035(8) 0.047(7) 0.045(6) -0.015(5) 0.000(6) 0.006(7)
C38 0.054(8) 0.051(7) 0.032(6) -0.016(5) 0.006(6) -0.012(7)
C39 0.043(8) 0.077(9) 0.048(7) -0.010(6) -0.002(7) -0.009(7)
C40 0.074(11) 0.109(12) 0.036(7) -0.014(7) 0.007(7) -0.023(10)
C41 0.084(11) 0.078(10) 0.033(7) 0.006(6) -0.014(8) -0.011(9)
C42 0.085(11) 0.057(8) 0.048(7) -0.006(6) -0.021(8) 0.016(8)
C43 0.045(8) 0.047(7) 0.050(7) -0.018(6) -0.004(6) 0.005(7)
Cl1 0.103(5) 0.065(3) 0.139(5) -0.051(3) -0.063(4) 0.024(3)
Cl1' 0.090(4) 0.064(3) 0.062(3) -0.011(2) -0.002(3) 0.009(3)
C50 0.069(11) 0.059(10) 0.163(16) -0.030(10) -0.019(11) 0.001(9)
Cl2 0.185(7) 0.227(8) 0.288(9) -0.173(8) 0.013(7) -0.051(6)
Cl3 0.093(4) 0.109(4) 0.212(6) 0.002(4) -0.025(4) 0.017(3)
Cl4 0.102(4) 0.120(4) 0.338(8) -0.098(5) -0.032(5) 0.024(3)
C51 0.100(13) 0.065(9) 0.098(11) -0.017(8) 0.025(10) 0.016(9)
Cl5 0.150(5) 0.133(4) 0.104(3) -0.003(3) 0.047(3) 0.039(4)
Cl6 0.119(5) 0.138(5) 0.221(7) 0.031(5) -0.001(4) -0.028(4)
Cl7 0.180(6) 0.140(5) 0.111(4) -0.037(3) -0.023(4) 0.043(4)
C52 0.115(15) 0.114(14) 0.081(10) -0.004(10) -0.018(10) -0.036(12)
Cl8 0.188(7) 0.167(6) 0.175(6) 0.064(5) -0.046(5) -0.030(5)
Cl9 0.212(7) 0.185(6) 0.107(4) 0.002(4) 0.008(4) -0.080(6)
Cl10 0.138(6) 0.303(11) 0.245(8) -0.163(8) -0.022(6) -0.009(6)
C53 0.114(13) 0.067(9) 0.071(9) -0.012(7) -0.009(9) 0.032(10)
Cl11 0.244(8) 0.138(5) 0.102(3) -0.029(3) 0.043(4) -0.062(5)
Cl12 0.151(5) 0.258(7) 0.177(5) 0.038(5) -0.044(4) -0.021(5)
Cl13 0.197(6) 0.129(4) 0.108(3) -0.033(3) 0.023(4) -0.054(4)
C54 0.097(15) 0.071(12) 0.070(11) 0.001(9) 0.033(11) 0.017(12)
Cl14 0.178(9) 0.124(6) 0.118(5) -0.003(4) 0.023(5) 0.078(6)
Cl15 0.249(10) 0.272(11) 0.286(10) -0.136(8) 0.032(8) -0.049(8)
Cl16 0.198(9) 0.081(4) 0.126(5) -0.031(3) 0.055(5) 0.033(5)
C55 0.14(2) 0.117(18) 0.135(19) -0.077(15) -0.035(14) 0.024(14)
Cl20 0.207(12) 0.263(14) 0.332(16) -0.101(12) 0.028(11) 0.074(10)
Cl21 0.267(15) 0.185(11) 0.155(8) -0.047(7) 0.038(8) -0.076(10)
Cl22 0.293(16) 0.124(7) 0.136(7) -0.018(5) -0.010(9) -0.019(8)

loop_
_atom_type_symbol
_atom_type_description
_atom_type_scat_dispersion_real
_atom_type_scat_dispersion_imag
_atom_type_scat_source
C C 0.0033 0.0016 'International Tables Vol C Tables 4.2.6.8 and 6.1.1.4'
H H 0.0000 0.0000 'International Tables Vol C Tables 4.2.6.8 and 6.1.1.4'
N N 0.0061 0.0033 'International Tables Vol C Tables 4.2.6.8 and 6.1.1.4'
P P 0.1023 0.0942 'International Tables Vol C Tables 4.2.6.8 and 6.1.1.4'
S S 0.1246 0.1234 'International Tables Vol C Tables 4.2.6.8 and 6.1.1.4'
Cl Cl 0.1484 0.1585 'International Tables Vol C Tables 4.2.6.8 and 6.1.1.4'
Ir Ir -1.4442 7.9887 'International Tables Vol C Tables 4.2.6.8 and 6.1.1.4'

loop_
_geom_angle_atom_site_label_1
_geom_angle_atom_site_label_2
_geom_angle_atom_site_label_3
_geom_angle
C6 Ir C2 109.3(5)
C6 Ir P2 93.0(3)
C2 Ir P2 90.9(3)
C6 Ir P1 92.4(3)
C2 Ir P1 90.7(3)
P2 Ir P1 173.42(10)
C6 Ir Cl 96.9(4)
C2 Ir Cl 153.8(3)
P2 Ir Cl 86.38(9)
P1 Ir Cl 89.33(10)
C6 Ir S1 151.2(4)
C2 Ir S1 41.9(3)
P2 Ir S1 88.79(9)
P1 Ir S1 88.19(9)
Cl Ir S1 111.92(11)
C8 P1 C20 104.6(4)
C8 P1 C14 103.2(4)
C20 P1 C14 105.6(4)
C8 P1 Ir 116.1(3)
C20 P1 Ir 110.0(3)
C14 P1 Ir 116.2(2)
C32 P2 C38 104.6(3)
C32 P2 C26 104.5(4)
C38 P2 C26 104.0(3)
C32 P2 Ir 112.7(2)
C38 P2 Ir 114.9(3)
C26 P2 Ir 115.0(3)
C2 S1 Ir 52.9(4)
N3 C2 S1 132.0(9)
N3 C2 Ir 142.7(9)
S1 C2 Ir 85.2(5)
C2 N3 C5 123.9(10)
C2 N3 C4 119.9(11)
C5 N3 C4 116.2(10)
S6 C6 Ir 177.3(8)
C9 C8 C13 120.0
C9 C8 P1 122.3(5)
C13 C8 P1 117.7(5)
C8 C9 C10 120.0
C11 C10 C9 120.0
C10 C11 C12 120.0
C11 C12 C13 120.0
C12 C13 C8 120.0
C15 C14 C19 120.0
C15 C14 P1 118.6(4)
C19 C14 P1 121.1(4)
C14 C15 C16 120.0
C17 C16 C15 120.0
C18 C17 C16 120.0
C17 C18 C19 120.0
C18 C19 C14 120.0
C21 C20 C25 120.0
C21 C20 P1 119.0(5)
C25 C20 P1 120.6(5)
C20 C21 C22 120.0
C23 C22 C21 120.0
C22 C23 C24 120.0
C25 C24 C23 120.0
C24 C25 C20 120.0
C27 C26 C31 120.0
C27 C26 P2 118.9(4)
C31 C26 P2 121.0(4)
C28 C27 C26 120.0
C27 C28 C29 120.0
C30 C29 C28 120.0
C31 C30 C29 120.0
C30 C31 C26 120.0
C33 C32 C37 120.0
C33 C32 P2 122.6(5)
C37 C32 P2 117.4(5)
C32 C33 C34 120.0
C33 C34 C35 120.0
C34 C35 C36 120.0
C37 C36 C35 120.0
C36 C37 C32 120.0
C39 C38 C43 120.0
C39 C38 P2 120.5(4)
C43 C38 P2 119.5(4)
C38 C39 C40 120.0
C41 C40 C39 120.0
C42 C41 C40 120.0
C41 C42 C43 120.0
C42 C43 C38 120.0
Cl2 C50 Cl3 112.0(8)
Cl2 C50 Cl4 109.3(8)
Cl3 C50 Cl4 111.6(7)
Cl6 C51 Cl5 110.2(7)
Cl6 C51 Cl7 110.3(7)
Cl5 C51 Cl7 110.7(7)
Cl8 C52 Cl9 111.0(8)
Cl8 C52 Cl10 108.1(7)
Cl9 C52 Cl10 108.7(8)
Cl12 C53 Cl11 111.6(7)
Cl12 C53 Cl13 108.3(7)
Cl11 C53 Cl13 112.4(7)
Cl16 C54 Cl15 109.0(8)
Cl16 C54 Cl14 109.4(8)
Cl15 C54 Cl14 108.7(9)
Cl18 C54' Cl17 114(5)
Cl18 C54' Cl19 115(6)
Cl17 C54' Cl19 109.3(14)
Cl20 C55 Cl22 109.3(12)
Cl20 C55 Cl21 106.0(13)
Cl22 C55 Cl21 106.7(11)
Cl24 C55' Cl23 114(4)
Cl24 C55' Cl25 113(4)
Cl23 C55' Cl25 106(3)

loop_
_geom_bond_atom_site_label_1
_geom_bond_atom_site_label_2
_geom_bond_distance
Ir C6 1.864(11)
Ir C2 1.994(11)
Ir P2 2.399(2)
Ir P1 2.402(2)
Ir Cl 2.429(3)
Ir S1 2.491(3)
P1 C8 1.806(7)
P1 C20 1.815(7)
P1 C14 1.835(6)
P2 C32 1.815(6)
P2 C38 1.825(5)
P2 C26 1.826(6)
S1 C2 1.669(11)
C2 N3 1.288(13)
N3 C5 1.450(15)
N3 C4 1.468(15)
C6 S6 1.502(11)
C8 C9 1.3900
C8 C13 1.3900
C9 C10 1.3900
C10 C11 1.3900
C11 C12 1.3900
C12 C13 1.3900
C14 C15 1.3900
C14 C19 1.3900
C15 C16 1.3900
C16 C17 1.3900
C17 C18 1.3900
C18 C19 1.3900
C20 C21 1.3900
C20 C25 1.3900
C21 C22 1.3900
C22 C23 1.3900
C23 C24 1.3900
C24 C25 1.3900
C26 C27 1.3900
C26 C31 1.3900
C27 C28 1.3900
C28 C29 1.3900
C29 C30 1.3900
C30 C31 1.3900
C32 C33 1.3900
C32 C37 1.3900
C33 C34 1.3900
C34 C35 1.3900
C35 C36 1.3900
C36 C37 1.3900
C38 C39 1.3900
C38 C43 1.3900
C39 C40 1.3900
C40 C41 1.3900
C41 C42 1.3900
C42 C43 1.3900
C50 Cl2 1.713(11)
C50 Cl3 1.715(11)
C50 Cl4 1.716(11)
C51 Cl6 1.722(11)
C51 Cl5 1.726(10)
C51 Cl7 1.739(11)
C52 Cl8 1.704(11)
C52 Cl9 1.714(11)
C52 Cl10 1.746(12)
C53 Cl12 1.712(11)
C53 Cl11 1.720(10)
C53 Cl13 1.730(11)
C54 Cl16 1.725(12)
C54 Cl15 1.736(13)
C54 Cl14 1.744(12)
C54' Cl18 1.61(10)
C54' Cl17 1.729(16)
C54' Cl19 1.729(16)
C55 Cl20 1.708(15)
C55 Cl22 1.739(14)
C55 Cl21 1.740(15)
C55' Cl24 1.63(8)
C55' Cl23 1.721(16)
C55' Cl25 1.732(16)
